data_4087547
loop_
_publ_author_name
'Baker, Robert W.'
'Turner, Peter'
'Luck, Ian J.'

_publ_section_title
;
 Electronic Control of Metal-Centered Chirality in
 \h5:\kS-Indenyl-Sulfanyl and -Sulfinyl Rhodacycles of 2-Phenylpyridine
;
_journal_issue 9
_journal_name_full Organometallics
_journal_page_first 1751
_journal_paper_doi 10.1021/acs.organomet.5b00255
_journal_volume 34
_journal_year 2015
_chemical_absolute_configuration ad
_chemical_formula_sum 'C33 H27 Cl2 F6 N O Rh S Sb'
_chemical_formula_weight 895.18
_space_group_IT_number 1
_space_group_name_Hall 'P 1'
_space_group_name_H-M_alt 'P 1'
_symmetry_cell_setting triclinic
_symmetry_Int_Tables_number 1
_symmetry_space_group_name_Hall 'P 1'
_symmetry_space_group_name_H-M 'P 1'
_atom_sites_solution_hydrogens geom
_atom_sites_solution_primary direct
_atom_sites_solution_secondary difmap
_audit_creation_method SHELXL-97
_cell_angle_alpha 84.576(2)
_cell_angle_beta 87.844(2)
_cell_angle_gamma 76.751(2)
_cell_formula_units_Z 2
_cell_length_a 8.0569(3)
_cell_length_b 9.0206(3)
_cell_length_c 22.9236(8)
_cell_measurement_temperature 150(2)
_cell_volume 1614.22(10)
_computing_cell_refinement 'SAINT (Bruker-AXS,2012)'
_computing_data_collection 'APEX (Bruker-AXS,2012)'
_computing_data_reduction 'SAINT and XPREP (Bruker-AXS,2012)'
_computing_molecular_graphics
;
  xtal 3.6 (Hall,du Boulay, D.J. & Olthof-Hazekamp, R. 1999)
  ORTEPII  (Johnson,C.K., 1976). 
  WinGX (Farrugia, 1999)
  shelXle (H&#x00FC;bschle,C.B., et al., 2011) 
;
_computing_structure_refinement 'SHELXL-97 (Sheldrick, 1997)'
_computing_structure_solution 'SIR97 (Altomare, et. al. 1997)'
_diffrn_ambient_temperature 150(2)
_diffrn_crystal_treatment
;
attached with Exxon Paratone N, to a short length 
of fibre supported on a thin piece of copper wire 
inserted in a copper mounting pin.  The crystal was 
quenched in a cold nitrogen gas stream from an 
Oxford Cryosystems Cryostream. 
;
_diffrn_measured_fraction_theta_full 1.000
_diffrn_measured_fraction_theta_max 0.955
_diffrn_measurement_device_type APEXII-FR591
_diffrn_measurement_method \w+\f
_diffrn_radiation_monochromator mirror
_diffrn_radiation_source 'rotating anode'
_diffrn_radiation_type MoK\a
_diffrn_radiation_wavelength 0.71073
_diffrn_reflns_av_R_equivalents 0.0390
_diffrn_reflns_av_sigmaI/netI 0.0547
_diffrn_reflns_limit_h_max 12
_diffrn_reflns_limit_h_min -12
_diffrn_reflns_limit_k_max 14
_diffrn_reflns_limit_k_min -14
_diffrn_reflns_limit_l_max 36
_diffrn_reflns_limit_l_min -37
_diffrn_reflns_number 64692
_diffrn_reflns_theta_full 30.00
_diffrn_reflns_theta_max 35.09
_diffrn_reflns_theta_min 1.78
_exptl_absorpt_coefficient_mu 1.642
_exptl_absorpt_correction_T_max 0.863
_exptl_absorpt_correction_T_min 0.750
_exptl_absorpt_correction_type multi-scan
_exptl_absorpt_process_details
;
 SADABS (Sheldrick, 1996)
;
_exptl_crystal_colour orange-red
_exptl_crystal_density_diffrn 1.842
_exptl_crystal_density_method 'not measured'
_exptl_crystal_description 'prismatic fragment'
_exptl_crystal_F_000 880
_exptl_crystal_size_max 0.182
_exptl_crystal_size_mid 0.178
_exptl_crystal_size_min 0.140
_refine_diff_density_max 2.070
_refine_diff_density_min -1.569
_refine_diff_density_rms 0.235
_refine_ls_abs_structure_details 'Flack H D (1983), Acta Cryst. A39, 876-881'
_refine_ls_abs_structure_Flack 0.054(12)
_refine_ls_extinction_method none
_refine_ls_goodness_of_fit_ref 1.188
_refine_ls_hydrogen_treatment constr
_refine_ls_matrix_type full
_refine_ls_number_parameters 832
_refine_ls_number_reflns 24095
_refine_ls_number_restraints 3
_refine_ls_restrained_S_all 1.188
_refine_ls_R_factor_all 0.0363
_refine_ls_R_factor_gt 0.0325
_refine_ls_shift/su_max 0.004
_refine_ls_shift/su_mean 0.000
_refine_ls_structure_factor_coef Fsqd
_refine_ls_weighting_details 'calc w=1/[\s^2^(Fo^2^)+(0.05P)^2^P] where P=(Fo^2^+2Fc^2^)/3'
_refine_ls_weighting_scheme calc
_refine_ls_wR_factor_gt 0.0810
_refine_ls_wR_factor_ref 0.0990
_reflns_number_gt 22854
_reflns_number_total 24095
_reflns_threshold_expression >2sigma(I)
_cod_data_source_file om5b00255_si_001.cif
_cod_data_source_block rwb13pt1a_sad
_cod_database_code 4087547

loop_
_symmetry_equiv_pos_as_xyz
'x, y, z'

loop_
_atom_site_label
_atom_site_type_symbol
_atom_site_fract_x
_atom_site_fract_y
_atom_site_fract_z
_atom_site_U_iso_or_equiv
_atom_site_adp_type
_atom_site_occupancy
_atom_site_symmetry_multiplicity
_atom_site_calc_flag
_atom_site_refinement_flags
Rh1_1 Rh 0.43233(2) 0.52731(2) 0.335688(9) 0.01133(4) Uani 1 1 d .
S1_1 S 0.61600(9) 0.60598(8) 0.26903(3) 0.01370(11) Uani 1 1 d .
O1_1 O 0.7549(3) 0.6698(3) 0.28957(11) 0.0221(5) Uani 1 1 d .
N1_1 N 0.5938(3) 0.5191(3) 0.40461(11) 0.0144(4) Uani 1 1 d .
C1_1 C 0.2392(3) 0.6945(3) 0.28718(12) 0.0132(4) Uani 1 1 d .
C2_1 C 0.2144(4) 0.7287(3) 0.34721(13) 0.0145(5) Uani 1 1 d .
C3_1 C 0.1756(4) 0.5939(4) 0.37970(13) 0.0163(5) Uani 1 1 d .
H3_1 H 0.1638 0.5796 0.4211 0.020 Uiso 1 1 calc R
C4_1 C 0.1580(3) 0.4864(3) 0.33967(13) 0.0141(5) Uani 1 1 d .
C5_1 C 0.1100(4) 0.3431(4) 0.34667(15) 0.0200(6) Uani 1 1 d .
H5_1 H 0.0865 0.2985 0.3844 0.024 Uiso 1 1 calc R
C6_1 C 0.0988(4) 0.2719(4) 0.29737(16) 0.0226(6) Uani 1 1 d .
H6_1 H 0.0641 0.1776 0.3013 0.027 Uiso 1 1 calc R
C7_1 C 0.1375(4) 0.3343(4) 0.24004(16) 0.0222(6) Uani 1 1 d .
H7_1 H 0.1267 0.2808 0.2071 0.027 Uiso 1 1 calc R
C8_1 C 0.1898(4) 0.4692(4) 0.23134(13) 0.0176(5) Uani 1 1 d .
H8_1 H 0.2178 0.5090 0.1933 0.021 Uiso 1 1 calc R
C9_1 C 0.2003(4) 0.5470(3) 0.28184(13) 0.0149(5) Uani 1 1 d .
C10_1 C 0.3044(4) 0.7837(3) 0.23716(12) 0.0135(4) Uani 1 1 d .
C11_1 C 0.4760(4) 0.7495(4) 0.22240(13) 0.0158(5) Uani 1 1 d .
C12_1 C 0.5444(4) 0.8232(4) 0.17284(14) 0.0201(6) Uani 1 1 d .
H12_1 H 0.6634 0.7990 0.1642 0.024 Uiso 1 1 calc R
C13_1 C 0.4341(4) 0.9309(4) 0.13752(14) 0.0211(6) Uani 1 1 d .
H13_1 H 0.4777 0.9803 0.1039 0.025 Uiso 1 1 calc R
C14_1 C 0.2544(4) 0.9698(4) 0.15058(13) 0.0175(5) Uani 1 1 d .
C15_1 C 0.1406(5) 1.0810(4) 0.11421(15) 0.0226(6) Uani 1 1 d .
H15_1 H 0.1832 1.1320 0.0808 0.027 Uiso 1 1 calc R
C16_1 C -0.0318(5) 1.1150(4) 0.12729(16) 0.0244(6) Uani 1 1 d .
H16_1 H -0.1074 1.1882 0.1024 0.029 Uiso 1 1 calc R
C17_1 C -0.0964(4) 1.0422(4) 0.17708(15) 0.0220(6) Uani 1 1 d .
H17_1 H -0.2151 1.0683 0.1859 0.026 Uiso 1 1 calc R
C18_1 C 0.0100(4) 0.9336(4) 0.21322(14) 0.0190(5) Uani 1 1 d .
H18_1 H -0.0357 0.8841 0.2464 0.023 Uiso 1 1 calc R
C19_1 C 0.1892(4) 0.8953(3) 0.20084(13) 0.0154(5) Uani 1 1 d .
C20_1 C 0.7054(4) 0.4721(4) 0.21797(15) 0.0223(6) Uani 1 1 d .
H20A_1 H 0.7759 0.5182 0.1891 0.033 Uiso 1 1 calc R
H20B_1 H 0.6136 0.4436 0.1979 0.033 Uiso 1 1 calc R
H20C_1 H 0.7760 0.3808 0.2387 0.033 Uiso 1 1 calc R
C21_1 C 0.2218(4) 0.8765(4) 0.37079(14) 0.0195(5) Uani 1 1 d .
H21A_1 H 0.3064 0.9219 0.3483 0.029 Uiso 1 1 calc R
H21B_1 H 0.2542 0.8571 0.4121 0.029 Uiso 1 1 calc R
H21C_1 H 0.1095 0.9470 0.3674 0.029 Uiso 1 1 calc R
C22_1 C 0.6039(4) 0.6443(4) 0.43078(15) 0.0203(6) Uani 1 1 d .
H22_1 H 0.5333 0.7401 0.4173 0.024 Uiso 1 1 calc R
C23_1 C 0.7140(5) 0.6384(4) 0.47680(16) 0.0237(6) Uani 1 1 d .
H23_1 H 0.7178 0.7282 0.4948 0.028 Uiso 1 1 calc R
C24_1 C 0.8181(4) 0.4982(5) 0.49580(15) 0.0242(6) Uani 1 1 d .
H24_1 H 0.8943 0.4908 0.5271 0.029 Uiso 1 1 calc R
C25_1 C 0.8097(4) 0.3700(4) 0.46876(14) 0.0206(6) Uani 1 1 d .
H25_1 H 0.8808 0.2738 0.4814 0.025 Uiso 1 1 calc R
C26_1 C 0.6969(4) 0.3810(4) 0.42274(13) 0.0157(5) Uani 1 1 d .
C27_1 C 0.6795(4) 0.2592(3) 0.38783(14) 0.0162(5) Uani 1 1 d .
C28_1 C 0.7687(4) 0.1068(4) 0.39820(15) 0.0202(6) Uani 1 1 d .
H28_1 H 0.8463 0.0777 0.4296 0.024 Uiso 1 1 calc R
C29_1 C 0.7434(5) -0.0013(4) 0.36250(18) 0.0237(6) Uani 1 1 d .
H29_1 H 0.8028 -0.1049 0.3697 0.028 Uiso 1 1 calc R
C30_1 C 0.6305(4) 0.0420(4) 0.31573(17) 0.0230(6) Uani 1 1 d .
H30_1 H 0.6139 -0.0327 0.2913 0.028 Uiso 1 1 calc R
C31_1 C 0.5418(4) 0.1943(4) 0.30459(15) 0.0199(6) Uani 1 1 d .
H31_1 H 0.4675 0.2232 0.2722 0.024 Uiso 1 1 calc R
C32_1 C 0.5628(4) 0.3040(3) 0.34131(13) 0.0150(5) Uani 1 1 d .
Rh1_2 Rh -0.04011(2) 0.46407(2) 0.762992(9) 0.01124(4) Uani 1 1 d .
S1_2 S -0.22162(9) 0.38344(8) 0.82958(3) 0.01336(11) Uani 1 1 d .
O1_2 O -0.3633(3) 0.3234(3) 0.80899(11) 0.0209(4) Uani 1 1 d .
N1_2 N -0.2055(3) 0.4714(3) 0.69497(11) 0.0158(4) Uani 1 1 d .
C1_2 C 0.1562(4) 0.2928(3) 0.80892(12) 0.0126(4) Uani 1 1 d .
C2_2 C 0.1798(4) 0.2659(3) 0.74862(13) 0.0141(5) Uani 1 1 d .
C3_2 C 0.2151(4) 0.4036(4) 0.71759(13) 0.0167(5) Uani 1 1 d .
H3A_2 H 0.2247 0.4219 0.6762 0.020 Uiso 1 1 calc R
C4_2 C 0.2333(4) 0.5085(4) 0.75978(13) 0.0161(5) Uani 1 1 d .
C5_2 C 0.2778(4) 0.6528(4) 0.75475(16) 0.0213(6) Uani 1 1 d .
H5A_2 H 0.2996 0.7011 0.7175 0.026 Uiso 1 1 calc R
C6_2 C 0.2883(5) 0.7200(4) 0.80521(18) 0.0251(7) Uani 1 1 d .
H6A_2 H 0.3221 0.8147 0.8025 0.030 Uiso 1 1 calc R
C7_2 C 0.2501(4) 0.6529(4) 0.86191(16) 0.0229(6) Uani 1 1 d .
H7A_2 H 0.2593 0.7039 0.8956 0.028 Uiso 1 1 calc R
C8_2 C 0.2004(4) 0.5162(4) 0.86841(14) 0.0181(5) Uani 1 1 d .
H8A_2 H 0.1725 0.4731 0.9059 0.022 Uiso 1 1 calc R
C9_2 C 0.1923(4) 0.4411(3) 0.81663(12) 0.0137(4) Uani 1 1 d .
C10_2 C 0.0919(4) 0.2007(3) 0.85825(13) 0.0140(5) Uani 1 1 d .
C11_2 C -0.0795(4) 0.2332(3) 0.87321(13) 0.0145(5) Uani 1 1 d .
C12_2 C -0.1482(4) 0.1547(4) 0.92169(14) 0.0186(5) Uani 1 1 d .
H12A_2 H -0.2676 0.1761 0.9294 0.022 Uiso 1 1 calc R
C13_2 C -0.0384(4) 0.0474(4) 0.95723(14) 0.0205(6) Uani 1 1 d .
H13A_2 H -0.0824 -0.0036 0.9903 0.025 Uiso 1 1 calc R
C14_2 C 0.1414(4) 0.0117(3) 0.94493(13) 0.0167(5) Uani 1 1 d .
C15_2 C 0.2558(5) -0.0951(4) 0.98196(14) 0.0200(6) Uani 1 1 d .
H15A_2 H 0.2138 -0.1425 1.0164 0.024 Uiso 1 1 calc R
C16_2 C 0.4273(5) -0.1310(4) 0.96867(16) 0.0221(6) Uani 1 1 d .
H16A_2 H 0.5025 -0.2038 0.9938 0.027 Uiso 1 1 calc R
C17_2 C 0.4932(4) -0.0610(4) 0.91803(16) 0.0218(6) Uani 1 1 d .
H17A_2 H 0.6119 -0.0879 0.9092 0.026 Uiso 1 1 calc R
C18_2 C 0.3858(4) 0.0470(4) 0.88115(14) 0.0182(5) Uani 1 1 d .
H18A_2 H 0.4308 0.0944 0.8473 0.022 Uiso 1 1 calc R
C19_2 C 0.2069(4) 0.0864(3) 0.89428(13) 0.0148(5) Uani 1 1 d .
C20_2 C -0.3059(4) 0.5144(4) 0.88280(15) 0.0206(6) Uani 1 1 d .
H20D_2 H -0.3926 0.5991 0.8647 0.031 Uiso 1 1 calc R
H20E_2 H -0.2137 0.5546 0.8975 0.031 Uiso 1 1 calc R
H20F_2 H -0.3576 0.4616 0.9154 0.031 Uiso 1 1 calc R
C21_2 C 0.1733(5) 0.1215(4) 0.72182(16) 0.0229(6) Uani 1 1 d .
H21D_2 H 0.2842 0.0797 0.7037 0.034 Uiso 1 1 calc R
H21E_2 H 0.0850 0.1442 0.6920 0.034 Uiso 1 1 calc R
H21F_2 H 0.1466 0.0465 0.7524 0.034 Uiso 1 1 calc R
C22_2 C -0.2238(5) 0.3460(4) 0.67106(15) 0.0219(6) Uani 1 1 d .
H22A_2 H -0.1545 0.2496 0.6845 0.026 Uiso 1 1 calc R
C23_2 C -0.3401(5) 0.3521(5) 0.62737(16) 0.0277(7) Uani 1 1 d .
H23A_2 H -0.3515 0.2615 0.6115 0.033 Uiso 1 1 calc R
C24_2 C -0.4402(5) 0.4939(5) 0.60727(16) 0.0276(7) Uani 1 1 d .
H24A_2 H -0.5195 0.5013 0.5769 0.033 Uiso 1 1 calc R
C25_2 C -0.4232(4) 0.6241(5) 0.63191(14) 0.0227(6) Uani 1 1 d .
H25A_2 H -0.4900 0.7216 0.6184 0.027 Uiso 1 1 calc R
C26_2 C -0.3064(4) 0.6106(4) 0.67707(13) 0.0163(5) Uani 1 1 d .
C27_2 C -0.2847(4) 0.7331(4) 0.71128(13) 0.0157(5) Uani 1 1 d .
C28_2 C -0.3725(4) 0.8878(4) 0.70064(16) 0.0234(6) Uani 1 1 d .
H28A_2 H -0.4476 0.9184 0.6685 0.028 Uiso 1 1 calc R
C29_2 C -0.3482(5) 0.9946(4) 0.73745(18) 0.0254(7) Uani 1 1 d .
H29A_2 H -0.4070 1.0985 0.7307 0.031 Uiso 1 1 calc R
C30_2 C -0.2371(5) 0.9487(4) 0.78434(18) 0.0237(6) Uani 1 1 d .
H30A_2 H -0.2210 1.0221 0.8094 0.028 Uiso 1 1 calc R
C31_2 C -0.1485(4) 0.7950(4) 0.79505(15) 0.0198(6) Uani 1 1 d .
H31A_2 H -0.0738 0.7652 0.8273 0.024 Uiso 1 1 calc R
C32_2 C -0.1708(4) 0.6870(3) 0.75820(13) 0.0152(5) Uani 1 1 d .
Sb1_2 Sb 0.08641(3) 0.82745(2) 0.559914(10) 0.02156(5) Uani 1 1 d .
F1_2 F 0.0123(5) 0.7792(5) 0.48861(13) 0.0534(9) Uani 1 1 d .
F2_2 F -0.1369(4) 0.8526(5) 0.58949(16) 0.0591(11) Uani 1 1 d .
F3_2 F 0.1711(6) 0.8757(5) 0.62820(16) 0.0736(14) Uani 1 1 d .
F4_2 F 0.3080(3) 0.7966(4) 0.52616(14) 0.0424(7) Uani 1 1 d .
F5_2 F 0.0414(4) 1.0330(3) 0.52902(17) 0.0524(9) Uani 1 1 d .
F6_2 F 0.1315(5) 0.6196(4) 0.58779(19) 0.0618(10) Uani 1 1 d .
Sb2_2 Sb 0.92954(2) 0.59615(2) 0.041365(9) 0.01739(4) Uani 1 1 d .
F7_2 F 0.8463(4) 0.7118(3) -0.02839(11) 0.0365(6) Uani 1 1 d .
F8_2 F 0.7032(4) 0.6063(4) 0.06840(14) 0.0397(6) Uani 1 1 d .
F9_2 F 1.0086(4) 0.4808(4) 0.11096(12) 0.0448(7) Uani 1 1 d .
F10_2 F 1.1526(3) 0.5877(4) 0.01385(15) 0.0414(6) Uani 1 1 d .
F11_2 F 0.9261(4) 0.7770(3) 0.07569(12) 0.0392(6) Uani 1 1 d .
F12_2 F 0.9257(4) 0.4163(3) 0.00694(12) 0.0368(6) Uani 1 1 d .
Cl1_2 Cl 0.55711(14) 0.05437(13) 0.53227(5) 0.03429(19) Uani 1 1 d .
Cl2_2 Cl 0.28219(18) 0.32833(15) 0.51556(7) 0.0523(3) Uani 1 1 d .
C33_2 C 0.3816(6) 0.1515(5) 0.4893(2) 0.0341(8) Uani 1 1 d .
H33A_2 H 0.4208 0.1692 0.4483 0.041 Uiso 1 1 calc R
H33B_2 H 0.2975 0.0868 0.4894 0.041 Uiso 1 1 calc R
Cl3_2 Cl 0.43296(13) 0.25398(13) -0.00419(4) 0.03316(19) Uani 1 1 d .
Cl4_2 Cl 0.47690(18) 0.31498(17) 0.11595(5) 0.0453(3) Uani 1 1 d .
C34_2 C 0.5033(5) 0.3754(5) 0.0414(2) 0.0316(8) Uani 1 1 d .
H34A_2 H 0.6251 0.3736 0.0329 0.038 Uiso 1 1 calc R
H34B_2 H 0.4371 0.4818 0.0331 0.038 Uiso 1 1 calc R

loop_
_atom_site_aniso_label
_atom_site_aniso_U_11
_atom_site_aniso_U_22
_atom_site_aniso_U_33
_atom_site_aniso_U_23
_atom_site_aniso_U_13
_atom_site_aniso_U_12
Rh1_1 0.01112(8) 0.01031(8) 0.01186(8) -0.00042(6) -0.00132(6) -0.00104(6)
S1_1 0.0113(2) 0.0145(3) 0.0153(3) -0.0019(2) 0.0001(2) -0.0028(2)
O1_1 0.0198(10) 0.0230(12) 0.0262(12) -0.0014(9) -0.0040(9) -0.0102(9)
N1_1 0.0133(9) 0.0140(10) 0.0154(10) -0.0021(8) -0.0016(8) -0.0017(8)
C1_1 0.0106(10) 0.0127(11) 0.0148(11) 0.0023(9) -0.0017(8) -0.0008(8)
C2_1 0.0143(11) 0.0129(11) 0.0139(11) 0.0010(9) 0.0003(9) 0.0011(9)
C3_1 0.0145(11) 0.0190(13) 0.0138(11) 0.0001(10) 0.0022(9) -0.0014(10)
C4_1 0.0114(10) 0.0145(12) 0.0158(11) 0.0017(9) -0.0007(9) -0.0030(9)
C5_1 0.0182(13) 0.0169(13) 0.0251(14) 0.0046(11) -0.0015(11) -0.0064(10)
C6_1 0.0198(13) 0.0180(14) 0.0303(16) 0.0007(12) -0.0039(12) -0.0059(11)
C7_1 0.0220(14) 0.0193(14) 0.0259(15) -0.0025(12) -0.0085(12) -0.0043(11)
C8_1 0.0180(12) 0.0180(13) 0.0170(12) -0.0020(10) -0.0038(10) -0.0037(10)
C9_1 0.0120(10) 0.0153(12) 0.0168(11) 0.0000(9) -0.0011(9) -0.0023(9)
C10_1 0.0145(11) 0.0131(11) 0.0125(11) 0.0003(9) 0.0005(9) -0.0026(9)
C11_1 0.0156(11) 0.0147(12) 0.0169(12) -0.0006(10) 0.0019(9) -0.0035(9)
C12_1 0.0210(13) 0.0205(14) 0.0188(13) 0.0019(11) 0.0057(10) -0.0070(11)
C13_1 0.0238(14) 0.0213(14) 0.0179(13) 0.0041(11) 0.0038(11) -0.0072(11)
C14_1 0.0230(13) 0.0158(12) 0.0136(11) 0.0019(9) -0.0010(10) -0.0052(10)
C15_1 0.0318(16) 0.0205(14) 0.0170(13) 0.0017(11) -0.0007(12) -0.0101(12)
C16_1 0.0285(16) 0.0211(15) 0.0225(14) 0.0055(12) -0.0102(12) -0.0047(12)
C17_1 0.0223(14) 0.0183(14) 0.0229(14) 0.0063(11) -0.0051(11) -0.0018(11)
C18_1 0.0191(12) 0.0174(13) 0.0194(13) 0.0012(10) -0.0029(10) -0.0025(10)
C19_1 0.0196(12) 0.0132(11) 0.0135(11) -0.0005(9) -0.0014(9) -0.0041(9)
C20_1 0.0206(13) 0.0225(15) 0.0226(14) -0.0061(12) 0.0029(11) -0.0012(11)
C21_1 0.0195(13) 0.0152(13) 0.0221(14) -0.0030(10) 0.0015(10) 0.0000(10)
C22_1 0.0216(13) 0.0178(13) 0.0225(14) -0.0066(11) -0.0040(11) -0.0040(11)
C23_1 0.0226(14) 0.0252(16) 0.0252(15) -0.0087(12) -0.0045(12) -0.0063(12)
C24_1 0.0193(13) 0.0332(18) 0.0206(14) -0.0028(12) -0.0044(11) -0.0063(12)
C25_1 0.0165(12) 0.0262(16) 0.0173(13) 0.0006(11) -0.0058(10) -0.0011(11)
C26_1 0.0132(11) 0.0160(12) 0.0165(12) 0.0021(9) -0.0017(9) -0.0018(9)
C27_1 0.0140(11) 0.0127(12) 0.0206(13) 0.0027(10) -0.0010(9) -0.0018(9)
C28_1 0.0162(12) 0.0143(12) 0.0268(15) 0.0034(11) 0.0000(11) 0.0009(10)
C29_1 0.0200(14) 0.0111(12) 0.0373(18) 0.0015(12) 0.0029(13) 0.0003(10)
C30_1 0.0207(14) 0.0139(13) 0.0346(17) -0.0047(12) 0.0005(12) -0.0035(11)
C31_1 0.0180(13) 0.0154(13) 0.0265(15) -0.0059(11) -0.0019(11) -0.0022(10)
C32_1 0.0137(11) 0.0126(11) 0.0181(12) 0.0001(9) -0.0020(9) -0.0022(9)
Rh1_2 0.01202(8) 0.01017(8) 0.01097(8) -0.00036(6) -0.00247(6) -0.00126(6)
S1_2 0.0122(3) 0.0131(3) 0.0146(3) -0.0013(2) -0.0017(2) -0.0021(2)
O1_2 0.0149(9) 0.0231(11) 0.0265(11) -0.0025(9) -0.0048(8) -0.0073(8)
N1_2 0.0165(10) 0.0181(11) 0.0129(10) 0.0001(8) -0.0029(8) -0.0045(9)
C1_2 0.0141(10) 0.0106(11) 0.0126(10) 0.0001(8) -0.0009(8) -0.0019(8)
C2_2 0.0137(10) 0.0126(11) 0.0155(11) -0.0025(9) -0.0001(9) -0.0015(9)
C3_2 0.0171(12) 0.0180(13) 0.0136(11) 0.0020(10) 0.0012(9) -0.0027(10)
C4_2 0.0156(11) 0.0170(12) 0.0153(11) 0.0024(10) -0.0024(9) -0.0040(10)
C5_2 0.0177(12) 0.0201(14) 0.0258(15) 0.0060(12) -0.0026(11) -0.0069(11)
C6_2 0.0255(15) 0.0176(14) 0.0351(18) 0.0001(13) -0.0083(13) -0.0104(12)
C7_2 0.0213(14) 0.0219(15) 0.0277(15) -0.0071(12) -0.0076(12) -0.0060(11)
C8_2 0.0172(12) 0.0195(13) 0.0173(12) -0.0019(10) -0.0062(10) -0.0022(10)
C9_2 0.0132(10) 0.0150(12) 0.0125(11) 0.0028(9) -0.0034(8) -0.0035(9)
C10_2 0.0141(11) 0.0097(10) 0.0175(11) 0.0009(9) -0.0017(9) -0.0019(8)
C11_2 0.0150(11) 0.0129(11) 0.0147(11) 0.0007(9) -0.0011(9) -0.0019(9)
C12_2 0.0158(12) 0.0193(13) 0.0210(13) 0.0001(10) 0.0019(10) -0.0056(10)
C13_2 0.0247(14) 0.0180(13) 0.0184(13) 0.0047(10) 0.0013(11) -0.0067(11)
C14_2 0.0223(13) 0.0111(11) 0.0169(12) 0.0013(9) -0.0035(10) -0.0049(10)
C15_2 0.0283(15) 0.0153(13) 0.0159(12) 0.0042(10) -0.0073(11) -0.0048(11)
C16_2 0.0271(15) 0.0148(13) 0.0239(14) 0.0040(11) -0.0115(12) -0.0041(11)
C17_2 0.0184(13) 0.0199(14) 0.0254(15) 0.0001(12) -0.0077(11) -0.0002(11)
C18_2 0.0162(12) 0.0160(13) 0.0214(13) 0.0001(10) -0.0025(10) -0.0019(10)
C19_2 0.0175(11) 0.0118(11) 0.0148(11) 0.0004(9) -0.0024(9) -0.0029(9)
C20_2 0.0223(13) 0.0170(13) 0.0200(13) -0.0050(11) 0.0026(11) 0.0017(11)
C21_2 0.0260(15) 0.0156(13) 0.0269(15) -0.0092(11) -0.0004(12) -0.0016(11)
C22_2 0.0257(14) 0.0215(15) 0.0201(13) -0.0024(11) -0.0049(11) -0.0079(12)
C23_2 0.0331(17) 0.0356(19) 0.0192(14) -0.0055(13) -0.0077(12) -0.0149(15)
C24_2 0.0229(15) 0.043(2) 0.0190(14) -0.0034(14) -0.0066(11) -0.0100(14)
C25_2 0.0192(13) 0.0311(17) 0.0160(13) 0.0014(12) -0.0066(10) -0.0025(12)
C26_2 0.0131(11) 0.0209(13) 0.0132(11) 0.0001(10) -0.0017(9) -0.0011(9)
C27_2 0.0126(11) 0.0172(12) 0.0149(11) 0.0023(9) 0.0001(9) -0.0002(9)
C28_2 0.0210(14) 0.0207(15) 0.0232(14) 0.0068(11) -0.0018(11) 0.0032(11)
C29_2 0.0240(15) 0.0149(14) 0.0343(18) -0.0006(12) 0.0038(13) 0.0006(11)
C30_2 0.0213(14) 0.0141(13) 0.0358(18) -0.0057(12) 0.0051(13) -0.0036(11)
C31_2 0.0190(13) 0.0156(13) 0.0252(14) -0.0050(11) -0.0026(11) -0.0034(10)
C32_2 0.0141(11) 0.0126(11) 0.0171(12) 0.0012(9) -0.0010(9) -0.0004(9)
Sb1_2 0.02182(9) 0.02102(10) 0.02022(9) 0.00383(7) -0.00487(7) -0.00308(7)
F1_2 0.0523(18) 0.086(3) 0.0364(14) -0.0191(15) -0.0022(13) -0.0396(18)
F2_2 0.0355(15) 0.077(3) 0.0487(18) 0.0218(17) 0.0177(14) 0.0067(16)
F3_2 0.087(3) 0.085(3) 0.0398(17) -0.0258(18) -0.0323(19) 0.011(2)
F4_2 0.0225(11) 0.0549(18) 0.0462(16) 0.0043(13) -0.0012(10) -0.0047(11)
F5_2 0.0396(15) 0.0300(14) 0.083(2) 0.0213(15) -0.0162(15) -0.0058(12)
F6_2 0.061(2) 0.0271(15) 0.088(3) 0.0231(16) 0.004(2) -0.0042(14)
Sb2_2 0.02209(9) 0.01654(8) 0.01500(8) 0.00046(6) -0.00319(6) -0.00768(7)
F7_2 0.0529(16) 0.0272(12) 0.0261(11) 0.0094(9) -0.0147(11) -0.0050(11)
F8_2 0.0292(12) 0.0400(15) 0.0531(17) -0.0075(13) 0.0072(11) -0.0141(11)
F9_2 0.0599(18) 0.0487(17) 0.0263(12) 0.0171(11) -0.0209(12) -0.0179(14)
F10_2 0.0249(11) 0.0412(15) 0.0579(18) -0.0014(13) 0.0104(12) -0.0102(11)
F11_2 0.0598(18) 0.0285(12) 0.0362(13) -0.0144(10) 0.0023(12) -0.0203(12)
F12_2 0.0498(15) 0.0235(11) 0.0405(13) -0.0106(10) -0.0072(11) -0.0108(10)
Cl1_2 0.0322(4) 0.0321(5) 0.0378(5) -0.0017(4) -0.0054(4) -0.0053(4)
Cl2_2 0.0449(6) 0.0324(5) 0.0771(9) 0.0009(6) -0.0227(6) -0.0021(5)
C33_2 0.0300(17) 0.039(2) 0.035(2) 0.0042(17) -0.0045(15) -0.0147(16)
Cl3_2 0.0344(4) 0.0438(5) 0.0283(4) -0.0139(4) 0.0051(3) -0.0197(4)
Cl4_2 0.0571(7) 0.0595(8) 0.0295(5) -0.0122(5) -0.0025(4) -0.0309(6)
C34_2 0.0278(17) 0.036(2) 0.036(2) -0.0028(16) -0.0074(15) -0.0169(15)

loop_
_atom_type_symbol
_atom_type_description
_atom_type_scat_dispersion_real
_atom_type_scat_dispersion_imag
_atom_type_scat_source
C C 0.0033 0.0016 'International Tables Vol C Tables 4.2.6.8 and 6.1.1.4'
H H 0.0000 0.0000 'International Tables Vol C Tables 4.2.6.8 and 6.1.1.4'
Cl Cl 0.1484 0.1585 'International Tables Vol C Tables 4.2.6.8 and 6.1.1.4'
N N 0.0061 0.0033 'International Tables Vol C Tables 4.2.6.8 and 6.1.1.4'
O O 0.0106 0.0060 'International Tables Vol C Tables 4.2.6.8 and 6.1.1.4'
F F 0.0171 0.0103 'International Tables Vol C Tables 4.2.6.8 and 6.1.1.4'
S S 0.1246 0.1234 'International Tables Vol C Tables 4.2.6.8 and 6.1.1.4'
Rh Rh -1.1178 0.9187 'International Tables Vol C Tables 4.2.6.8 and 6.1.1.4'
Sb Sb -0.5866 1.5461 'International Tables Vol C Tables 4.2.6.8 and 6.1.1.4'

loop_
_geom_angle_atom_site_label_1
_geom_angle_atom_site_label_2
_geom_angle_atom_site_label_3
_geom_angle
C32_1 Rh1_1 N1_1 78.13(11)
C32_1 Rh1_1 C1_1 143.71(12)
N1_1 Rh1_1 C1_1 138.14(11)
C32_1 Rh1_1 C9_1 107.75(11)
N1_1 Rh1_1 C9_1 163.36(10)
C1_1 Rh1_1 C9_1 38.46(11)
C32_1 Rh1_1 C3_1 120.23(12)
N1_1 Rh1_1 C3_1 101.39(11)
C1_1 Rh1_1 C3_1 63.30(11)
C9_1 Rh1_1 C3_1 62.08(11)
C32_1 Rh1_1 C2_1 157.86(12)
N1_1 Rh1_1 C2_1 105.62(10)
C1_1 Rh1_1 C2_1 37.95(11)
C9_1 Rh1_1 C2_1 63.04(11)
C3_1 Rh1_1 C2_1 37.79(11)
C32_1 Rh1_1 S1_1 94.18(9)
N1_1 Rh1_1 S1_1 92.76(8)
C1_1 Rh1_1 S1_1 84.60(8)
C9_1 Rh1_1 S1_1 102.14(8)
C3_1 Rh1_1 S1_1 144.68(8)
C2_1 Rh1_1 S1_1 107.26(8)
C32_1 Rh1_1 C4_1 98.07(11)
N1_1 Rh1_1 C4_1 128.04(10)
C1_1 Rh1_1 C4_1 62.86(11)
C9_1 Rh1_1 C4_1 36.86(10)
C3_1 Rh1_1 C4_1 36.45(11)
C2_1 Rh1_1 C4_1 62.08(11)
S1_1 Rh1_1 C4_1 138.97(7)
O1_1 S1_1 C20_1 107.90(16)
O1_1 S1_1 C11_1 109.77(15)
C20_1 S1_1 C11_1 100.77(16)
O1_1 S1_1 Rh1_1 119.14(11)
C20_1 S1_1 Rh1_1 114.92(13)
C11_1 S1_1 Rh1_1 102.52(10)
C22_1 N1_1 C26_1 119.4(3)
C22_1 N1_1 Rh1_1 122.6(2)
C26_1 N1_1 Rh1_1 118.0(2)
C2_1 C1_1 C9_1 108.7(3)
C2_1 C1_1 C10_1 128.4(3)
C9_1 C1_1 C10_1 122.7(3)
C2_1 C1_1 Rh1_1 74.26(16)
C9_1 C1_1 Rh1_1 73.83(16)
C10_1 C1_1 Rh1_1 115.12(18)
C1_1 C2_1 C3_1 106.4(3)
C1_1 C2_1 C21_1 126.3(3)
C3_1 C2_1 C21_1 127.3(3)
C1_1 C2_1 Rh1_1 67.79(15)
C3_1 C2_1 Rh1_1 71.10(16)
C21_1 C2_1 Rh1_1 127.3(2)
C4_1 C3_1 C2_1 109.5(3)
C4_1 C3_1 Rh1_1 74.58(16)
C2_1 C3_1 Rh1_1 71.11(16)
C4_1 C3_1 H3_1 125.3
C2_1 C3_1 H3_1 125.3
Rh1_1 C3_1 H3_1 120.7
C5_1 C4_1 C3_1 133.4(3)
C5_1 C4_1 C9_1 119.3(3)
C3_1 C4_1 C9_1 107.3(3)
C5_1 C4_1 Rh1_1 127.3(2)
C3_1 C4_1 Rh1_1 68.97(16)
C9_1 C4_1 Rh1_1 68.68(16)
C6_1 C5_1 C4_1 117.9(3)
C6_1 C5_1 H5_1 121.0
C4_1 C5_1 H5_1 121.0
C5_1 C6_1 C7_1 122.4(3)
C5_1 C6_1 H6_1 118.8
C7_1 C6_1 H6_1 118.8
C8_1 C7_1 C6_1 121.8(3)
C8_1 C7_1 H7_1 119.1
C6_1 C7_1 H7_1 119.1
C7_1 C8_1 C9_1 117.0(3)
C7_1 C8_1 H8_1 121.5
C9_1 C8_1 H8_1 121.5
C8_1 C9_1 C4_1 121.5(3)
C8_1 C9_1 C1_1 130.6(3)
C4_1 C9_1 C1_1 107.8(3)
C8_1 C9_1 Rh1_1 126.7(2)
C4_1 C9_1 Rh1_1 74.46(16)
C1_1 C9_1 Rh1_1 67.71(15)
C11_1 C10_1 C19_1 119.3(3)
C11_1 C10_1 C1_1 119.9(3)
C19_1 C10_1 C1_1 120.5(2)
C10_1 C11_1 C12_1 122.6(3)
C10_1 C11_1 S1_1 117.7(2)
C12_1 C11_1 S1_1 119.6(2)
C13_1 C12_1 C11_1 118.3(3)
C13_1 C12_1 H12_1 120.8
C11_1 C12_1 H12_1 120.8
C12_1 C13_1 C14_1 121.3(3)
C12_1 C13_1 H13_1 119.4
C14_1 C13_1 H13_1 119.4
C15_1 C14_1 C19_1 119.4(3)
C15_1 C14_1 C13_1 121.3(3)
C19_1 C14_1 C13_1 119.3(3)
C16_1 C15_1 C14_1 120.2(3)
C16_1 C15_1 H15_1 119.9
C14_1 C15_1 H15_1 119.9
C15_1 C16_1 C17_1 120.5(3)
C15_1 C16_1 H16_1 119.7
C17_1 C16_1 H16_1 119.7
C18_1 C17_1 C16_1 120.9(3)
C18_1 C17_1 H17_1 119.5
C16_1 C17_1 H17_1 119.5
C17_1 C18_1 C19_1 120.0(3)
C17_1 C18_1 H18_1 120.0
C19_1 C18_1 H18_1 120.0
C14_1 C19_1 C10_1 119.1(3)
C14_1 C19_1 C18_1 119.0(3)
C10_1 C19_1 C18_1 121.9(3)
S1_1 C20_1 H20A_1 109.5
S1_1 C20_1 H20B_1 109.5
H20A_1 C20_1 H20B_1 109.5
S1_1 C20_1 H20C_1 109.5
H20A_1 C20_1 H20C_1 109.5
H20B_1 C20_1 H20C_1 109.5
C2_1 C21_1 H21A_1 109.5
C2_1 C21_1 H21B_1 109.5
H21A_1 C21_1 H21B_1 109.5
C2_1 C21_1 H21C_1 109.5
H21A_1 C21_1 H21C_1 109.5
H21B_1 C21_1 H21C_1 109.5
N1_1 C22_1 C23_1 122.4(3)
N1_1 C22_1 H22_1 118.8
C23_1 C22_1 H22_1 118.8
C24_1 C23_1 C22_1 118.5(3)
C24_1 C23_1 H23_1 120.8
C22_1 C23_1 H23_1 120.8
C25_1 C24_1 C23_1 119.4(3)
C25_1 C24_1 H24_1 120.3
C23_1 C24_1 H24_1 120.3
C24_1 C25_1 C26_1 120.3(3)
C24_1 C25_1 H25_1 119.9
C26_1 C25_1 H25_1 119.9
N1_1 C26_1 C25_1 120.1(3)
N1_1 C26_1 C27_1 112.9(2)
C25_1 C26_1 C27_1 127.0(3)
C28_1 C27_1 C32_1 120.7(3)
C28_1 C27_1 C26_1 124.0(3)
C32_1 C27_1 C26_1 115.3(3)
C29_1 C28_1 C27_1 119.8(3)
C29_1 C28_1 H28_1 120.1
C27_1 C28_1 H28_1 120.1
C28_1 C29_1 C30_1 120.1(3)
C28_1 C29_1 H29_1 120.0
C30_1 C29_1 H29_1 120.0
C29_1 C30_1 C31_1 120.6(3)
C29_1 C30_1 H30_1 119.7
C31_1 C30_1 H30_1 119.7
C32_1 C31_1 C30_1 119.9(3)
C32_1 C31_1 H31_1 120.1
C30_1 C31_1 H31_1 120.1
C31_1 C32_1 C27_1 118.9(3)
C31_1 C32_1 Rh1_1 125.5(2)
C27_1 C32_1 Rh1_1 115.6(2)
C32_2 Rh1_2 N1_2 78.44(11)
C32_2 Rh1_2 C1_2 144.96(11)
N1_2 Rh1_2 C1_2 136.59(11)
C32_2 Rh1_2 C9_2 108.29(12)
N1_2 Rh1_2 C9_2 164.13(10)
C1_2 Rh1_2 C9_2 38.67(11)
C32_2 Rh1_2 C3_2 119.13(12)
N1_2 Rh1_2 C3_2 101.76(11)
C1_2 Rh1_2 C3_2 63.23(11)
C9_2 Rh1_2 C3_2 62.37(11)
C32_2 Rh1_2 C2_2 156.72(12)
N1_2 Rh1_2 C2_2 105.14(10)
C1_2 Rh1_2 C2_2 37.56(10)
C9_2 Rh1_2 C2_2 62.93(11)
C3_2 Rh1_2 C2_2 37.69(11)
C32_2 Rh1_2 S1_2 94.29(9)
N1_2 Rh1_2 S1_2 91.87(8)
C1_2 Rh1_2 S1_2 85.21(8)
C9_2 Rh1_2 S1_2 101.73(8)
C3_2 Rh1_2 S1_2 145.67(8)
C2_2 Rh1_2 S1_2 108.42(8)
C32_2 Rh1_2 C4_2 97.42(12)
N1_2 Rh1_2 C4_2 129.48(11)
C1_2 Rh1_2 C4_2 63.00(11)
C9_2 Rh1_2 C4_2 36.85(10)
C3_2 Rh1_2 C4_2 36.92(11)
C2_2 Rh1_2 C4_2 62.19(11)
S1_2 Rh1_2 C4_2 138.47(8)
O1_2 S1_2 C20_2 108.10(16)
O1_2 S1_2 C11_2 109.34(15)
C20_2 S1_2 C11_2 101.71(15)
O1_2 S1_2 Rh1_2 119.15(11)
C20_2 S1_2 Rh1_2 114.82(13)
C11_2 S1_2 Rh1_2 101.98(10)
C22_2 N1_2 C26_2 119.7(3)
C22_2 N1_2 Rh1_2 123.0(2)
C26_2 N1_2 Rh1_2 117.1(2)
C2_2 C1_2 C9_2 108.6(2)
C2_2 C1_2 C10_2 129.6(3)
C9_2 C1_2 C10_2 121.6(2)
C2_2 C1_2 Rh1_2 74.36(16)
C9_2 C1_2 Rh1_2 73.30(15)
C10_2 C1_2 Rh1_2 114.47(19)
C1_2 C2_2 C3_2 107.1(3)
C1_2 C2_2 C21_2 126.8(3)
C3_2 C2_2 C21_2 126.0(3)
C1_2 C2_2 Rh1_2 68.08(15)
C3_2 C2_2 Rh1_2 71.00(17)
C21_2 C2_2 Rh1_2 127.0(2)
C4_2 C3_2 C2_2 109.1(3)
C4_2 C3_2 Rh1_2 74.53(17)
C2_2 C3_2 Rh1_2 71.31(17)
C4_2 C3_2 H3A_2 125.5
C2_2 C3_2 H3A_2 125.5
Rh1_2 C3_2 H3A_2 120.4
C5_2 C4_2 C9_2 119.9(3)
C5_2 C4_2 C3_2 133.4(3)
C9_2 C4_2 C3_2 106.7(3)
C5_2 C4_2 Rh1_2 126.9(2)
C9_2 C4_2 Rh1_2 68.30(16)
C3_2 C4_2 Rh1_2 68.54(17)
C6_2 C5_2 C4_2 118.0(3)
C6_2 C5_2 H5A_2 121.0
C4_2 C5_2 H5A_2 121.0
C5_2 C6_2 C7_2 122.5(3)
C5_2 C6_2 H6A_2 118.8
C7_2 C6_2 H6A_2 118.8
C8_2 C7_2 C6_2 121.3(3)
C8_2 C7_2 H7A_2 119.3
C6_2 C7_2 H7A_2 119.3
C7_2 C8_2 C9_2 117.6(3)
C7_2 C8_2 H8A_2 121.2
C9_2 C8_2 H8A_2 121.2
C8_2 C9_2 C4_2 120.7(3)
C8_2 C9_2 C1_2 131.1(3)
C4_2 C9_2 C1_2 108.1(2)
C8_2 C9_2 Rh1_2 125.7(2)
C4_2 C9_2 Rh1_2 74.85(16)
C1_2 C9_2 Rh1_2 68.03(15)
C11_2 C10_2 C19_2 118.7(3)
C11_2 C10_2 C1_2 120.0(2)
C19_2 C10_2 C1_2 121.1(3)
C10_2 C11_2 C12_2 122.9(3)
C10_2 C11_2 S1_2 118.3(2)
C12_2 C11_2 S1_2 118.8(2)
C13_2 C12_2 C11_2 118.8(3)
C13_2 C12_2 H12A_2 120.6
C11_2 C12_2 H12A_2 120.6
C12_2 C13_2 C14_2 120.9(3)
C12_2 C13_2 H13A_2 119.6
C14_2 C13_2 H13A_2 119.6
C15_2 C14_2 C19_2 119.2(3)
C15_2 C14_2 C13_2 121.4(3)
C19_2 C14_2 C13_2 119.4(3)
C16_2 C15_2 C14_2 120.6(3)
C16_2 C15_2 H15A_2 119.7
C14_2 C15_2 H15A_2 119.7
C15_2 C16_2 C17_2 120.8(3)
C15_2 C16_2 H16A_2 119.6
C17_2 C16_2 H16A_2 119.6
C18_2 C17_2 C16_2 120.4(3)
C18_2 C17_2 H17A_2 119.8
C16_2 C17_2 H17A_2 119.8
C17_2 C18_2 C19_2 119.7(3)
C17_2 C18_2 H18A_2 120.2
C19_2 C18_2 H18A_2 120.2
C18_2 C19_2 C14_2 119.3(3)
C18_2 C19_2 C10_2 121.5(3)
C14_2 C19_2 C10_2 119.2(3)
S1_2 C20_2 H20D_2 109.5
S1_2 C20_2 H20E_2 109.5
H20D_2 C20_2 H20E_2 109.5
S1_2 C20_2 H20F_2 109.5
H20D_2 C20_2 H20F_2 109.5
H20E_2 C20_2 H20F_2 109.5
C2_2 C21_2 H21D_2 109.5
C2_2 C21_2 H21E_2 109.5
H21D_2 C21_2 H21E_2 109.5
C2_2 C21_2 H21F_2 109.5
H21D_2 C21_2 H21F_2 109.5
H21E_2 C21_2 H21F_2 109.5
N1_2 C22_2 C23_2 122.3(3)
N1_2 C22_2 H22A_2 118.8
C23_2 C22_2 H22A_2 118.8
C22_2 C23_2 C24_2 118.6(4)
C22_2 C23_2 H23A_2 120.7
C24_2 C23_2 H23A_2 120.7
C25_2 C24_2 C23_2 119.5(3)
C25_2 C24_2 H24A_2 120.2
C23_2 C24_2 H24A_2 120.2
C24_2 C25_2 C26_2 119.3(3)
C24_2 C25_2 H25A_2 120.3
C26_2 C25_2 H25A_2 120.3
N1_2 C26_2 C25_2 120.3(3)
N1_2 C26_2 C27_2 113.4(2)
C25_2 C26_2 C27_2 126.2(3)
C32_2 C27_2 C28_2 120.6(3)
C32_2 C27_2 C26_2 115.2(3)
C28_2 C27_2 C26_2 124.1(3)
C29_2 C28_2 C27_2 119.6(3)
C29_2 C28_2 H28A_2 120.2
C27_2 C28_2 H28A_2 120.2
C28_2 C29_2 C30_2 119.8(3)
C28_2 C29_2 H29A_2 120.1
C30_2 C29_2 H29A_2 120.1
C29_2 C30_2 C31_2 121.0(3)
C29_2 C30_2 H30A_2 119.5
C31_2 C30_2 H30A_2 119.5
C32_2 C31_2 C30_2 119.8(3)
C32_2 C31_2 H31A_2 120.1
C30_2 C31_2 H31A_2 120.1
C31_2 C32_2 C27_2 119.2(3)
C31_2 C32_2 Rh1_2 125.3(2)
C27_2 C32_2 Rh1_2 115.5(2)
F3_2 Sb1_2 F2_2 93.9(2)
F3_2 Sb1_2 F5_2 91.5(2)
F2_2 Sb1_2 F5_2 90.80(16)
F3_2 Sb1_2 F6_2 90.6(2)
F2_2 Sb1_2 F6_2 89.90(18)
F5_2 Sb1_2 F6_2 177.7(2)
F3_2 Sb1_2 F1_2 176.8(2)
F2_2 Sb1_2 F1_2 89.22(17)
F5_2 Sb1_2 F1_2 87.88(18)
F6_2 Sb1_2 F1_2 90.0(2)
F3_2 Sb1_2 F4_2 89.46(19)
F2_2 Sb1_2 F4_2 176.53(18)
F5_2 Sb1_2 F4_2 89.79(15)
F6_2 Sb1_2 F4_2 89.38(16)
F1_2 Sb1_2 F4_2 87.38(15)
F9_2 Sb2_2 F10_2 91.29(15)
F9_2 Sb2_2 F11_2 90.50(14)
F10_2 Sb2_2 F11_2 90.78(14)
F9_2 Sb2_2 F12_2 90.12(14)
F10_2 Sb2_2 F12_2 90.86(14)
F11_2 Sb2_2 F12_2 178.23(14)
F9_2 Sb2_2 F7_2 179.05(15)
F10_2 Sb2_2 F7_2 89.63(14)
F11_2 Sb2_2 F7_2 89.69(13)
F12_2 Sb2_2 F7_2 89.67(12)
F9_2 Sb2_2 F8_2 89.37(15)
F10_2 Sb2_2 F8_2 179.33(16)
F11_2 Sb2_2 F8_2 89.14(14)
F12_2 Sb2_2 F8_2 89.21(14)
F7_2 Sb2_2 F8_2 89.70(14)
Cl2_2 C33_2 Cl1_2 111.8(3)
Cl2_2 C33_2 H33A_2 109.2
Cl1_2 C33_2 H33A_2 109.2
Cl2_2 C33_2 H33B_2 109.2
Cl1_2 C33_2 H33B_2 109.2
H33A_2 C33_2 H33B_2 107.9
Cl4_2 C34_2 Cl3_2 110.4(2)
Cl4_2 C34_2 H34A_2 109.6
Cl3_2 C34_2 H34A_2 109.6
Cl4_2 C34_2 H34B_2 109.6
Cl3_2 C34_2 H34B_2 109.6
H34A_2 C34_2 H34B_2 108.1

loop_
_geom_bond_atom_site_label_1
_geom_bond_atom_site_label_2
_geom_bond_distance
Rh1_1 C32_1 2.042(3)
Rh1_1 N1_1 2.069(2)
Rh1_1 C1_1 2.161(3)
Rh1_1 C9_1 2.243(3)
Rh1_1 C3_1 2.246(3)
Rh1_1 C2_1 2.246(3)
Rh1_1 S1_1 2.2659(7)
Rh1_1 C4_1 2.320(3)
S1_1 O1_1 1.481(2)
S1_1 C20_1 1.775(3)
S1_1 C11_1 1.803(3)
N1_1 C22_1 1.348(4)
N1_1 C26_1 1.367(4)
C1_1 C2_1 1.435(4)
C1_1 C9_1 1.453(4)
C1_1 C10_1 1.487(4)
C2_1 C3_1 1.455(4)
C2_1 C21_1 1.499(4)
C3_1 C4_1 1.430(4)
C3_1 H3_1 0.9500
C4_1 C5_1 1.425(4)
C4_1 C9_1 1.444(4)
C5_1 C6_1 1.367(5)
C5_1 H5_1 0.9500
C6_1 C7_1 1.432(5)
C6_1 H6_1 0.9500
C7_1 C8_1 1.371(5)
C7_1 H7_1 0.9500
C8_1 C9_1 1.424(4)
C8_1 H8_1 0.9500
C10_1 C11_1 1.382(4)
C10_1 C19_1 1.428(4)
C11_1 C12_1 1.420(4)
C12_1 C13_1 1.378(5)
C12_1 H12_1 0.9500
C13_1 C14_1 1.436(5)
C13_1 H13_1 0.9500
C14_1 C15_1 1.421(5)
C14_1 C19_1 1.423(4)
C15_1 C16_1 1.379(6)
C15_1 H15_1 0.9500
C16_1 C17_1 1.405(5)
C16_1 H16_1 0.9500
C17_1 C18_1 1.377(4)
C17_1 H17_1 0.9500
C18_1 C19_1 1.430(4)
C18_1 H18_1 0.9500
C20_1 H20A_1 0.9800
C20_1 H20B_1 0.9800
C20_1 H20C_1 0.9800
C21_1 H21A_1 0.9800
C21_1 H21B_1 0.9800
C21_1 H21C_1 0.9800
C22_1 C23_1 1.393(5)
C22_1 H22_1 0.9500
C23_1 C24_1 1.389(5)
C23_1 H23_1 0.9500
C24_1 C25_1 1.378(5)
C24_1 H24_1 0.9500
C25_1 C26_1 1.400(4)
C25_1 H25_1 0.9500
C26_1 C27_1 1.454(4)
C27_1 C28_1 1.400(4)
C27_1 C32_1 1.416(4)
C28_1 C29_1 1.384(5)
C28_1 H28_1 0.9500
C29_1 C30_1 1.401(5)
C29_1 H29_1 0.9500
C30_1 C31_1 1.401(5)
C30_1 H30_1 0.9500
C31_1 C32_1 1.400(4)
C31_1 H31_1 0.9500
Rh1_2 C32_2 2.040(3)
Rh1_2 N1_2 2.076(2)
Rh1_2 C1_2 2.167(3)
Rh1_2 C9_2 2.238(3)
Rh1_2 C3_2 2.245(3)
Rh1_2 C2_2 2.249(3)
Rh1_2 S1_2 2.2599(7)
Rh1_2 C4_2 2.325(3)
S1_2 O1_2 1.480(2)
S1_2 C20_2 1.786(3)
S1_2 C11_2 1.808(3)
N1_2 C22_2 1.342(4)
N1_2 C26_2 1.366(4)
C1_2 C2_2 1.424(4)
C1_2 C9_2 1.460(4)
C1_2 C10_2 1.488(4)
C2_2 C3_2 1.452(4)
C2_2 C21_2 1.504(4)
C3_2 C4_2 1.449(5)
C3_2 H3A_2 0.9500
C4_2 C5_2 1.420(5)
C4_2 C9_2 1.445(4)
C5_2 C6_2 1.370(5)
C5_2 H5A_2 0.9500
C6_2 C7_2 1.434(6)
C6_2 H6A_2 0.9500
C7_2 C8_2 1.375(5)
C7_2 H7A_2 0.9500
C8_2 C9_2 1.432(4)
C8_2 H8A_2 0.9500
C10_2 C11_2 1.381(4)
C10_2 C19_2 1.436(4)
C11_2 C12_2 1.423(4)
C12_2 C13_2 1.377(5)
C12_2 H12A_2 0.9500
C13_2 C14_2 1.433(5)
C13_2 H13A_2 0.9500
C14_2 C15_2 1.412(4)
C14_2 C19_2 1.432(4)
C15_2 C16_2 1.374(5)
C15_2 H15A_2 0.9500
C16_2 C17_2 1.413(5)
C16_2 H16A_2 0.9500
C17_2 C18_2 1.388(4)
C17_2 H17A_2 0.9500
C18_2 C19_2 1.430(4)
C18_2 H18A_2 0.9500
C20_2 H20D_2 0.9800
C20_2 H20E_2 0.9800
C20_2 H20F_2 0.9800
C21_2 H21D_2 0.9800
C21_2 H21E_2 0.9800
C21_2 H21F_2 0.9800
C22_2 C23_2 1.386(5)
C22_2 H22A_2 0.9500
C23_2 C24_2 1.394(6)
C23_2 H23A_2 0.9500
C24_2 C25_2 1.387(6)
C24_2 H24A_2 0.9500
C25_2 C26_2 1.403(4)
C25_2 H25A_2 0.9500
C26_2 C27_2 1.459(4)
C27_2 C32_2 1.409(4)
C27_2 C28_2 1.415(4)
C28_2 C29_2 1.389(6)
C28_2 H28A_2 0.9500
C29_2 C30_2 1.395(6)
C29_2 H29A_2 0.9500
C30_2 C31_2 1.409(5)
C30_2 H30A_2 0.9500
C31_2 C32_2 1.394(4)
C31_2 H31A_2 0.9500
Sb1_2 F3_2 1.858(3)
Sb1_2 F2_2 1.870(3)
Sb1_2 F5_2 1.879(3)
Sb1_2 F6_2 1.880(3)
Sb1_2 F1_2 1.882(3)
Sb1_2 F4_2 1.890(3)
Sb2_2 F9_2 1.869(2)
Sb2_2 F10_2 1.869(3)
Sb2_2 F11_2 1.872(2)
Sb2_2 F12_2 1.877(2)
Sb2_2 F7_2 1.881(2)
Sb2_2 F8_2 1.888(3)
Cl1_2 C33_2 1.764(4)
Cl2_2 C33_2 1.763(5)
C33_2 H33A_2 0.9900
C33_2 H33B_2 0.9900
Cl3_2 C34_2 1.778(4)
Cl4_2 C34_2 1.764(5)
C34_2 H34A_2 0.9900
C34_2 H34B_2 0.9900

loop_
_geom_torsion_atom_site_label_1
_geom_torsion_atom_site_label_2
_geom_torsion_atom_site_label_3
_geom_torsion_atom_site_label_4
_geom_torsion
C32_1 Rh1_1 S1_1 O1_1 -95.49(15)
N1_1 Rh1_1 S1_1 O1_1 -17.20(14)
C1_1 Rh1_1 S1_1 O1_1 120.91(15)
C9_1 Rh1_1 S1_1 O1_1 155.35(14)
C3_1 Rh1_1 S1_1 O1_1 97.00(19)
C2_1 Rh1_1 S1_1 O1_1 90.10(15)
C4_1 Rh1_1 S1_1 O1_1 157.16(16)
C32_1 Rh1_1 S1_1 C20_1 34.83(16)
N1_1 Rh1_1 S1_1 C20_1 113.12(15)
C1_1 Rh1_1 S1_1 C20_1 -108.77(15)
C9_1 Rh1_1 S1_1 C20_1 -74.33(15)
C3_1 Rh1_1 S1_1 C20_1 -132.68(19)
C2_1 Rh1_1 S1_1 C20_1 -139.58(15)
C4_1 Rh1_1 S1_1 C20_1 -72.52(18)
C32_1 Rh1_1 S1_1 C11_1 143.15(13)
N1_1 Rh1_1 S1_1 C11_1 -138.56(13)
C1_1 Rh1_1 S1_1 C11_1 -0.45(13)
C9_1 Rh1_1 S1_1 C11_1 33.98(13)
C3_1 Rh1_1 S1_1 C11_1 -24.36(18)
C2_1 Rh1_1 S1_1 C11_1 -31.26(13)
C4_1 Rh1_1 S1_1 C11_1 35.80(16)
C32_1 Rh1_1 N1_1 C22_1 175.0(3)
C1_1 Rh1_1 N1_1 C22_1 -3.7(3)
C9_1 Rh1_1 N1_1 C22_1 -72.4(5)
C3_1 Rh1_1 N1_1 C22_1 -66.1(3)
C2_1 Rh1_1 N1_1 C22_1 -27.5(3)
S1_1 Rh1_1 N1_1 C22_1 81.3(3)
C4_1 Rh1_1 N1_1 C22_1 -94.0(3)
C32_1 Rh1_1 N1_1 C26_1 -3.1(2)
C1_1 Rh1_1 N1_1 C26_1 178.2(2)
C9_1 Rh1_1 N1_1 C26_1 109.5(4)
C3_1 Rh1_1 N1_1 C26_1 115.8(2)
C2_1 Rh1_1 N1_1 C26_1 154.4(2)
S1_1 Rh1_1 N1_1 C26_1 -96.8(2)
C4_1 Rh1_1 N1_1 C26_1 87.9(2)
C32_1 Rh1_1 C1_1 C2_1 143.0(2)
N1_1 Rh1_1 C1_1 C2_1 -39.2(2)
C9_1 Rh1_1 C1_1 C2_1 115.4(2)
C3_1 Rh1_1 C1_1 C2_1 37.49(18)
S1_1 Rh1_1 C1_1 C2_1 -127.30(17)
C4_1 Rh1_1 C1_1 C2_1 78.56(18)
C32_1 Rh1_1 C1_1 C9_1 27.6(3)
N1_1 Rh1_1 C1_1 C9_1 -154.60(17)
C3_1 Rh1_1 C1_1 C9_1 -77.91(18)
C2_1 Rh1_1 C1_1 C9_1 -115.4(2)
S1_1 Rh1_1 C1_1 C9_1 117.29(16)
C4_1 Rh1_1 C1_1 C9_1 -36.85(16)
C32_1 Rh1_1 C1_1 C10_1 -91.5(3)
N1_1 Rh1_1 C1_1 C10_1 86.3(2)
C9_1 Rh1_1 C1_1 C10_1 -119.0(3)
C3_1 Rh1_1 C1_1 C10_1 163.0(3)
C2_1 Rh1_1 C1_1 C10_1 125.5(3)
S1_1 Rh1_1 C1_1 C10_1 -1.8(2)
C4_1 Rh1_1 C1_1 C10_1 -155.9(3)
C9_1 C1_1 C2_1 C3_1 5.3(3)
C10_1 C1_1 C2_1 C3_1 -170.9(3)
Rh1_1 C1_1 C2_1 C3_1 -61.02(19)
C9_1 C1_1 C2_1 C21_1 -172.9(3)
C10_1 C1_1 C2_1 C21_1 11.0(5)
Rh1_1 C1_1 C2_1 C21_1 120.8(3)
C9_1 C1_1 C2_1 Rh1_1 66.35(19)
C10_1 C1_1 C2_1 Rh1_1 -109.8(3)
C32_1 Rh1_1 C2_1 C1_1 -109.0(3)
N1_1 Rh1_1 C2_1 C1_1 154.03(17)
C9_1 Rh1_1 C2_1 C1_1 -39.08(17)
C3_1 Rh1_1 C2_1 C1_1 -117.5(3)
S1_1 Rh1_1 C2_1 C1_1 56.02(18)
C4_1 Rh1_1 C2_1 C1_1 -80.80(18)
C32_1 Rh1_1 C2_1 C3_1 8.4(4)
N1_1 Rh1_1 C2_1 C3_1 -88.50(19)
C1_1 Rh1_1 C2_1 C3_1 117.5(3)
C9_1 Rh1_1 C2_1 C3_1 78.39(19)
S1_1 Rh1_1 C2_1 C3_1 173.49(15)
C4_1 Rh1_1 C2_1 C3_1 36.67(17)
C32_1 Rh1_1 C2_1 C21_1 131.4(3)
N1_1 Rh1_1 C2_1 C21_1 34.5(3)
C1_1 Rh1_1 C2_1 C21_1 -119.6(3)
C9_1 Rh1_1 C2_1 C21_1 -158.6(3)
C3_1 Rh1_1 C2_1 C21_1 123.0(3)
S1_1 Rh1_1 C2_1 C21_1 -63.5(3)
C4_1 Rh1_1 C2_1 C21_1 159.6(3)
C1_1 C2_1 C3_1 C4_1 -6.3(3)
C21_1 C2_1 C3_1 C4_1 171.8(3)
Rh1_1 C2_1 C3_1 C4_1 -65.2(2)
C1_1 C2_1 C3_1 Rh1_1 58.88(18)
C21_1 C2_1 C3_1 Rh1_1 -123.0(3)
C32_1 Rh1_1 C3_1 C4_1 -59.0(2)
N1_1 Rh1_1 C3_1 C4_1 -141.76(17)
C1_1 Rh1_1 C3_1 C4_1 79.73(18)
C9_1 Rh1_1 C3_1 C4_1 36.23(17)
C2_1 Rh1_1 C3_1 C4_1 117.4(2)
S1_1 Rh1_1 C3_1 C4_1 106.58(19)
C32_1 Rh1_1 C3_1 C2_1 -176.34(17)
N1_1 Rh1_1 C3_1 C2_1 100.87(18)
C1_1 Rh1_1 C3_1 C2_1 -37.64(17)
C9_1 Rh1_1 C3_1 C2_1 -81.14(18)
S1_1 Rh1_1 C3_1 C2_1 -10.8(3)
C4_1 Rh1_1 C3_1 C2_1 -117.4(2)
C2_1 C3_1 C4_1 C5_1 -175.0(3)
Rh1_1 C3_1 C4_1 C5_1 122.0(3)
C2_1 C3_1 C4_1 C9_1 4.9(3)
Rh1_1 C3_1 C4_1 C9_1 -58.14(19)
C2_1 C3_1 C4_1 Rh1_1 63.0(2)
C32_1 Rh1_1 C4_1 C5_1 2.4(3)
N1_1 Rh1_1 C4_1 C5_1 -78.8(3)
C1_1 Rh1_1 C4_1 C5_1 149.8(3)
C9_1 Rh1_1 C4_1 C5_1 111.3(3)
C3_1 Rh1_1 C4_1 C5_1 -129.2(4)
C2_1 Rh1_1 C4_1 C5_1 -167.2(3)
S1_1 Rh1_1 C4_1 C5_1 108.4(3)
C32_1 Rh1_1 C4_1 C3_1 131.61(18)
N1_1 Rh1_1 C4_1 C3_1 50.4(2)
C1_1 Rh1_1 C4_1 C3_1 -81.03(19)
C9_1 Rh1_1 C4_1 C3_1 -119.5(3)
C2_1 Rh1_1 C4_1 C3_1 -38.02(17)
S1_1 Rh1_1 C4_1 C3_1 -122.44(16)
C32_1 Rh1_1 C4_1 C9_1 -108.91(18)
N1_1 Rh1_1 C4_1 C9_1 169.88(16)
C1_1 Rh1_1 C4_1 C9_1 38.45(17)
C3_1 Rh1_1 C4_1 C9_1 119.5(3)
C2_1 Rh1_1 C4_1 C9_1 81.46(18)
S1_1 Rh1_1 C4_1 C9_1 -3.0(2)
C3_1 C4_1 C5_1 C6_1 177.0(3)
C9_1 C4_1 C5_1 C6_1 -2.8(4)
Rh1_1 C4_1 C5_1 C6_1 -87.3(3)
C4_1 C5_1 C6_1 C7_1 1.6(5)
C5_1 C6_1 C7_1 C8_1 0.6(5)
C6_1 C7_1 C8_1 C9_1 -1.4(5)
C7_1 C8_1 C9_1 C4_1 0.1(4)
C7_1 C8_1 C9_1 C1_1 -175.3(3)
C7_1 C8_1 C9_1 Rh1_1 93.8(3)
C5_1 C4_1 C9_1 C8_1 2.0(4)
C3_1 C4_1 C9_1 C8_1 -177.9(3)
Rh1_1 C4_1 C9_1 C8_1 123.8(3)
C5_1 C4_1 C9_1 C1_1 178.4(3)
C3_1 C4_1 C9_1 C1_1 -1.5(3)
Rh1_1 C4_1 C9_1 C1_1 -59.83(18)
C5_1 C4_1 C9_1 Rh1_1 -121.8(3)
C3_1 C4_1 C9_1 Rh1_1 58.33(19)
C2_1 C1_1 C9_1 C8_1 173.5(3)
C10_1 C1_1 C9_1 C8_1 -10.1(5)
Rh1_1 C1_1 C9_1 C8_1 -119.9(3)
C2_1 C1_1 C9_1 C4_1 -2.5(3)
C10_1 C1_1 C9_1 C4_1 174.0(2)
Rh1_1 C1_1 C9_1 C4_1 64.18(19)
C2_1 C1_1 C9_1 Rh1_1 -66.64(19)
C10_1 C1_1 C9_1 Rh1_1 109.8(3)
C32_1 Rh1_1 C9_1 C8_1 -38.4(3)
N1_1 Rh1_1 C9_1 C8_1 -146.9(3)
C1_1 Rh1_1 C9_1 C8_1 124.9(3)
C3_1 Rh1_1 C9_1 C8_1 -153.8(3)
C2_1 Rh1_1 C9_1 C8_1 163.4(3)
S1_1 Rh1_1 C9_1 C8_1 60.0(3)
C4_1 Rh1_1 C9_1 C8_1 -118.0(3)
C32_1 Rh1_1 C9_1 C4_1 79.56(19)
N1_1 Rh1_1 C9_1 C4_1 -28.9(5)
C1_1 Rh1_1 C9_1 C4_1 -117.2(2)
C3_1 Rh1_1 C9_1 C4_1 -35.83(17)
C2_1 Rh1_1 C9_1 C4_1 -78.62(18)
S1_1 Rh1_1 C9_1 C4_1 178.01(15)
C32_1 Rh1_1 C9_1 C1_1 -163.27(17)
N1_1 Rh1_1 C9_1 C1_1 88.3(4)
C3_1 Rh1_1 C9_1 C1_1 81.34(18)
C2_1 Rh1_1 C9_1 C1_1 38.55(16)
S1_1 Rh1_1 C9_1 C1_1 -64.82(16)
C4_1 Rh1_1 C9_1 C1_1 117.2(2)
C2_1 C1_1 C10_1 C11_1 93.7(4)
C9_1 C1_1 C10_1 C11_1 -82.0(4)
Rh1_1 C1_1 C10_1 C11_1 4.3(4)
C2_1 C1_1 C10_1 C19_1 -92.0(4)
C9_1 C1_1 C10_1 C19_1 92.3(3)
Rh1_1 C1_1 C10_1 C19_1 178.6(2)
C19_1 C10_1 C11_1 C12_1 1.3(5)
C1_1 C10_1 C11_1 C12_1 175.7(3)
C19_1 C10_1 C11_1 S1_1 -179.2(2)
C1_1 C10_1 C11_1 S1_1 -4.8(4)
O1_1 S1_1 C11_1 C10_1 -124.7(3)
C20_1 S1_1 C11_1 C10_1 121.7(3)
Rh1_1 S1_1 C11_1 C10_1 2.9(3)
O1_1 S1_1 C11_1 C12_1 54.8(3)
C20_1 S1_1 C11_1 C12_1 -58.8(3)
Rh1_1 S1_1 C11_1 C12_1 -177.6(2)
C10_1 C11_1 C12_1 C13_1 -1.4(5)
S1_1 C11_1 C12_1 C13_1 179.1(3)
C11_1 C12_1 C13_1 C14_1 0.8(5)
C12_1 C13_1 C14_1 C15_1 179.9(3)
C12_1 C13_1 C14_1 C19_1 -0.2(5)
C19_1 C14_1 C15_1 C16_1 -0.7(5)
C13_1 C14_1 C15_1 C16_1 179.2(3)
C14_1 C15_1 C16_1 C17_1 1.0(6)
C15_1 C16_1 C17_1 C18_1 -1.2(6)
C16_1 C17_1 C18_1 C19_1 1.0(5)
C15_1 C14_1 C19_1 C10_1 180.0(3)
C13_1 C14_1 C19_1 C10_1 0.1(4)
C15_1 C14_1 C19_1 C18_1 0.5(5)
C13_1 C14_1 C19_1 C18_1 -179.4(3)
C11_1 C10_1 C19_1 C14_1 -0.6(4)
C1_1 C10_1 C19_1 C14_1 -174.9(3)
C11_1 C10_1 C19_1 C18_1 178.8(3)
C1_1 C10_1 C19_1 C18_1 4.5(4)
C17_1 C18_1 C19_1 C14_1 -0.7(5)
C17_1 C18_1 C19_1 C10_1 179.8(3)
C26_1 N1_1 C22_1 C23_1 -1.3(5)
Rh1_1 N1_1 C22_1 C23_1 -179.4(3)
N1_1 C22_1 C23_1 C24_1 0.7(6)
C22_1 C23_1 C24_1 C25_1 0.1(6)
C23_1 C24_1 C25_1 C26_1 -0.2(5)
C22_1 N1_1 C26_1 C25_1 1.1(5)
Rh1_1 N1_1 C26_1 C25_1 179.3(2)
C22_1 N1_1 C26_1 C27_1 -176.1(3)
Rh1_1 N1_1 C26_1 C27_1 2.1(3)
C24_1 C25_1 C26_1 N1_1 -0.4(5)
C24_1 C25_1 C26_1 C27_1 176.4(3)
N1_1 C26_1 C27_1 C28_1 -178.7(3)
C25_1 C26_1 C27_1 C28_1 4.3(5)
N1_1 C26_1 C27_1 C32_1 0.9(4)
C25_1 C26_1 C27_1 C32_1 -176.0(3)
C32_1 C27_1 C28_1 C29_1 0.4(5)
C26_1 C27_1 C28_1 C29_1 180.0(3)
C27_1 C28_1 C29_1 C30_1 0.7(5)
C28_1 C29_1 C30_1 C31_1 -0.1(5)
C29_1 C30_1 C31_1 C32_1 -1.5(5)
C30_1 C31_1 C32_1 C27_1 2.6(5)
C30_1 C31_1 C32_1 Rh1_1 -175.4(3)
C28_1 C27_1 C32_1 C31_1 -2.0(5)
C26_1 C27_1 C32_1 C31_1 178.3(3)
C28_1 C27_1 C32_1 Rh1_1 176.1(2)
C26_1 C27_1 C32_1 Rh1_1 -3.5(3)
N1_1 Rh1_1 C32_1 C31_1 -178.5(3)
C1_1 Rh1_1 C32_1 C31_1 0.0(4)
C9_1 Rh1_1 C32_1 C31_1 17.6(3)
C3_1 Rh1_1 C32_1 C31_1 85.1(3)
C2_1 Rh1_1 C32_1 C31_1 79.1(4)
S1_1 Rh1_1 C32_1 C31_1 -86.6(3)
C4_1 Rh1_1 C32_1 C31_1 54.2(3)
N1_1 Rh1_1 C32_1 C27_1 3.5(2)
C1_1 Rh1_1 C32_1 C27_1 -178.0(2)
C9_1 Rh1_1 C32_1 C27_1 -160.4(2)
C3_1 Rh1_1 C32_1 C27_1 -92.9(2)
C2_1 Rh1_1 C32_1 C27_1 -98.9(3)
S1_1 Rh1_1 C32_1 C27_1 95.4(2)
C4_1 Rh1_1 C32_1 C27_1 -123.9(2)
C32_2 Rh1_2 S1_2 O1_2 93.94(15)
N1_2 Rh1_2 S1_2 O1_2 15.40(14)
C1_2 Rh1_2 S1_2 O1_2 -121.21(14)
C9_2 Rh1_2 S1_2 O1_2 -156.36(14)
C3_2 Rh1_2 S1_2 O1_2 -98.78(19)
C2_2 Rh1_2 S1_2 O1_2 -91.24(14)
C4_2 Rh1_2 S1_2 O1_2 -159.79(17)
C32_2 Rh1_2 S1_2 C20_2 -36.58(15)
N1_2 Rh1_2 S1_2 C20_2 -115.13(15)
C1_2 Rh1_2 S1_2 C20_2 108.27(15)
C9_2 Rh1_2 S1_2 C20_2 73.11(15)
C3_2 Rh1_2 S1_2 C20_2 130.70(19)
C2_2 Rh1_2 S1_2 C20_2 138.24(15)
C4_2 Rh1_2 S1_2 C20_2 69.69(17)
C32_2 Rh1_2 S1_2 C11_2 -145.65(13)
N1_2 Rh1_2 S1_2 C11_2 135.80(13)
C1_2 Rh1_2 S1_2 C11_2 -0.81(12)
C9_2 Rh1_2 S1_2 C11_2 -35.96(13)
C3_2 Rh1_2 S1_2 C11_2 21.63(19)
C2_2 Rh1_2 S1_2 C11_2 29.16(13)
C4_2 Rh1_2 S1_2 C11_2 -39.39(16)
C32_2 Rh1_2 N1_2 C22_2 -171.4(3)
C1_2 Rh1_2 N1_2 C22_2 7.6(3)
C9_2 Rh1_2 N1_2 C22_2 71.7(5)
C3_2 Rh1_2 N1_2 C22_2 70.9(3)
C2_2 Rh1_2 N1_2 C22_2 32.3(3)
S1_2 Rh1_2 N1_2 C22_2 -77.4(3)
C4_2 Rh1_2 N1_2 C22_2 98.5(3)
C32_2 Rh1_2 N1_2 C26_2 4.5(2)
C1_2 Rh1_2 N1_2 C26_2 -176.5(2)
C9_2 Rh1_2 N1_2 C26_2 -112.4(4)
C3_2 Rh1_2 N1_2 C26_2 -113.2(2)
C2_2 Rh1_2 N1_2 C26_2 -151.9(2)
S1_2 Rh1_2 N1_2 C26_2 98.5(2)
C4_2 Rh1_2 N1_2 C26_2 -85.7(2)
C32_2 Rh1_2 C1_2 C2_2 -140.4(2)
N1_2 Rh1_2 C1_2 C2_2 41.3(2)
C9_2 Rh1_2 C1_2 C2_2 -115.5(2)
C3_2 Rh1_2 C1_2 C2_2 -37.08(18)
S1_2 Rh1_2 C1_2 C2_2 128.98(17)
C4_2 Rh1_2 C1_2 C2_2 -78.67(19)
C32_2 Rh1_2 C1_2 C9_2 -24.9(3)
N1_2 Rh1_2 C1_2 C9_2 156.80(16)
C3_2 Rh1_2 C1_2 C9_2 78.40(18)
C2_2 Rh1_2 C1_2 C9_2 115.5(2)
S1_2 Rh1_2 C1_2 C9_2 -115.54(15)
C4_2 Rh1_2 C1_2 C9_2 36.81(16)
C32_2 Rh1_2 C1_2 C10_2 92.8(3)
N1_2 Rh1_2 C1_2 C10_2 -85.5(2)
C9_2 Rh1_2 C1_2 C10_2 117.7(3)
C3_2 Rh1_2 C1_2 C10_2 -163.9(2)
C2_2 Rh1_2 C1_2 C10_2 -126.8(3)
S1_2 Rh1_2 C1_2 C10_2 2.14(19)
C4_2 Rh1_2 C1_2 C10_2 154.5(2)
C9_2 C1_2 C2_2 C3_2 -5.3(3)
C10_2 C1_2 C2_2 C3_2 169.6(3)
Rh1_2 C1_2 C2_2 C3_2 60.6(2)
C9_2 C1_2 C2_2 C21_2 173.6(3)
C10_2 C1_2 C2_2 C21_2 -11.5(5)
Rh1_2 C1_2 C2_2 C21_2 -120.6(3)
C9_2 C1_2 C2_2 Rh1_2 -65.84(19)
C10_2 C1_2 C2_2 Rh1_2 109.1(3)
C32_2 Rh1_2 C2_2 C1_2 112.1(3)
N1_2 Rh1_2 C2_2 C1_2 -151.96(17)
C9_2 Rh1_2 C2_2 C1_2 39.30(17)
C3_2 Rh1_2 C2_2 C1_2 118.3(3)
S1_2 Rh1_2 C2_2 C1_2 -54.74(17)
C4_2 Rh1_2 C2_2 C1_2 81.02(18)
C32_2 Rh1_2 C2_2 C3_2 -6.2(4)
N1_2 Rh1_2 C2_2 C3_2 89.72(18)
C1_2 Rh1_2 C2_2 C3_2 -118.3(3)
C9_2 Rh1_2 C2_2 C3_2 -79.01(19)
S1_2 Rh1_2 C2_2 C3_2 -173.05(15)
C4_2 Rh1_2 C2_2 C3_2 -37.29(17)
C32_2 Rh1_2 C2_2 C21_2 -127.5(3)
N1_2 Rh1_2 C2_2 C21_2 -31.6(3)
C1_2 Rh1_2 C2_2 C21_2 120.4(4)
C9_2 Rh1_2 C2_2 C21_2 159.7(3)
C3_2 Rh1_2 C2_2 C21_2 -121.3(3)
S1_2 Rh1_2 C2_2 C21_2 65.7(3)
C4_2 Rh1_2 C2_2 C21_2 -158.6(3)
C1_2 C2_2 C3_2 C4_2 6.8(3)
C21_2 C2_2 C3_2 C4_2 -172.1(3)
Rh1_2 C2_2 C3_2 C4_2 65.5(2)
C1_2 C2_2 C3_2 Rh1_2 -58.71(19)
C21_2 C2_2 C3_2 Rh1_2 122.4(3)
C32_2 Rh1_2 C3_2 C4_2 60.3(2)
N1_2 Rh1_2 C3_2 C4_2 143.52(17)
C1_2 Rh1_2 C3_2 C4_2 -79.92(18)
C9_2 Rh1_2 C3_2 C4_2 -36.22(17)
C2_2 Rh1_2 C3_2 C4_2 -116.9(2)
S1_2 Rh1_2 C3_2 C4_2 -105.13(19)
C32_2 Rh1_2 C3_2 C2_2 177.18(17)
N1_2 Rh1_2 C3_2 C2_2 -99.61(18)
C1_2 Rh1_2 C3_2 C2_2 36.95(16)
C9_2 Rh1_2 C3_2 C2_2 80.65(18)
S1_2 Rh1_2 C3_2 C2_2 11.7(3)
C4_2 Rh1_2 C3_2 C2_2 116.9(2)
C2_2 C3_2 C4_2 C5_2 175.4(3)
Rh1_2 C3_2 C4_2 C5_2 -121.1(4)
C2_2 C3_2 C4_2 C9_2 -5.6(3)
Rh1_2 C3_2 C4_2 C9_2 57.8(2)
C2_2 C3_2 C4_2 Rh1_2 -63.4(2)
C32_2 Rh1_2 C4_2 C5_2 -1.1(3)
N1_2 Rh1_2 C4_2 C5_2 80.0(3)
C1_2 Rh1_2 C4_2 C5_2 -150.4(3)
C9_2 Rh1_2 C4_2 C5_2 -111.8(3)
C3_2 Rh1_2 C4_2 C5_2 129.0(4)
C2_2 Rh1_2 C4_2 C5_2 167.0(3)
S1_2 Rh1_2 C4_2 C5_2 -106.2(3)
C32_2 Rh1_2 C4_2 C9_2 110.72(18)
N1_2 Rh1_2 C4_2 C9_2 -168.16(17)
C1_2 Rh1_2 C4_2 C9_2 -38.62(17)
C3_2 Rh1_2 C4_2 C9_2 -119.2(3)
C2_2 Rh1_2 C4_2 C9_2 -81.14(19)
S1_2 Rh1_2 C4_2 C9_2 5.6(2)
C32_2 Rh1_2 C4_2 C3_2 -130.07(18)
N1_2 Rh1_2 C4_2 C3_2 -49.0(2)
C1_2 Rh1_2 C4_2 C3_2 80.59(19)
C9_2 Rh1_2 C4_2 C3_2 119.2(3)
C2_2 Rh1_2 C4_2 C3_2 38.07(17)
S1_2 Rh1_2 C4_2 C3_2 124.81(16)
C9_2 C4_2 C5_2 C6_2 3.2(5)
C3_2 C4_2 C5_2 C6_2 -178.0(3)
Rh1_2 C4_2 C5_2 C6_2 87.3(4)
C4_2 C5_2 C6_2 C7_2 -2.4(5)
C5_2 C6_2 C7_2 C8_2 0.0(6)
C6_2 C7_2 C8_2 C9_2 1.6(5)
C7_2 C8_2 C9_2 C4_2 -0.7(4)
C7_2 C8_2 C9_2 C1_2 175.4(3)
C7_2 C8_2 C9_2 Rh1_2 -93.7(3)
C5_2 C4_2 C9_2 C8_2 -1.7(4)
C3_2 C4_2 C9_2 C8_2 179.2(3)
Rh1_2 C4_2 C9_2 C8_2 -122.9(3)
C5_2 C4_2 C9_2 C1_2 -178.6(3)
C3_2 C4_2 C9_2 C1_2 2.3(3)
Rh1_2 C4_2 C9_2 C1_2 60.26(19)
C5_2 C4_2 C9_2 Rh1_2 121.2(3)
C3_2 C4_2 C9_2 Rh1_2 -58.0(2)
C2_2 C1_2 C9_2 C8_2 -174.5(3)
C10_2 C1_2 C9_2 C8_2 10.1(5)
Rh1_2 C1_2 C9_2 C8_2 118.9(3)
C2_2 C1_2 C9_2 C4_2 1.9(3)
C10_2 C1_2 C9_2 C4_2 -173.5(2)
Rh1_2 C1_2 C9_2 C4_2 -64.7(2)
C2_2 C1_2 C9_2 Rh1_2 66.54(19)
C10_2 C1_2 C9_2 Rh1_2 -108.8(3)
C32_2 Rh1_2 C9_2 C8_2 39.5(3)
N1_2 Rh1_2 C9_2 C8_2 152.5(4)
C1_2 Rh1_2 C9_2 C8_2 -125.7(3)
C3_2 Rh1_2 C9_2 C8_2 153.5(3)
C2_2 Rh1_2 C9_2 C8_2 -163.9(3)
S1_2 Rh1_2 C9_2 C8_2 -59.0(3)
C4_2 Rh1_2 C9_2 C8_2 117.2(3)
C32_2 Rh1_2 C9_2 C4_2 -77.64(19)
N1_2 Rh1_2 C9_2 C4_2 35.4(5)
C1_2 Rh1_2 C9_2 C4_2 117.1(2)
C3_2 Rh1_2 C9_2 C4_2 36.29(18)
C2_2 Rh1_2 C9_2 C4_2 78.94(19)
S1_2 Rh1_2 C9_2 C4_2 -176.21(16)
C32_2 Rh1_2 C9_2 C1_2 165.25(17)
N1_2 Rh1_2 C9_2 C1_2 -81.7(4)
C3_2 Rh1_2 C9_2 C1_2 -80.82(18)
C2_2 Rh1_2 C9_2 C1_2 -38.17(16)
S1_2 Rh1_2 C9_2 C1_2 66.68(16)
C4_2 Rh1_2 C9_2 C1_2 -117.1(2)
C2_2 C1_2 C10_2 C11_2 -92.8(4)
C9_2 C1_2 C10_2 C11_2 81.5(4)
Rh1_2 C1_2 C10_2 C11_2 -3.3(3)
C2_2 C1_2 C10_2 C19_2 92.8(4)
C9_2 C1_2 C10_2 C19_2 -92.9(3)
Rh1_2 C1_2 C10_2 C19_2 -177.7(2)
C19_2 C10_2 C11_2 C12_2 -2.2(4)
C1_2 C10_2 C11_2 C12_2 -176.8(3)
C19_2 C10_2 C11_2 S1_2 177.1(2)
C1_2 C10_2 C11_2 S1_2 2.6(4)
O1_2 S1_2 C11_2 C10_2 126.4(2)
C20_2 S1_2 C11_2 C10_2 -119.5(3)
Rh1_2 S1_2 C11_2 C10_2 -0.6(3)
O1_2 S1_2 C11_2 C12_2 -54.3(3)
C20_2 S1_2 C11_2 C12_2 59.9(3)
Rh1_2 S1_2 C11_2 C12_2 178.7(2)
C10_2 C11_2 C12_2 C13_2 3.6(5)
S1_2 C11_2 C12_2 C13_2 -175.7(3)
C11_2 C12_2 C13_2 C14_2 -1.7(5)
C12_2 C13_2 C14_2 C15_2 178.2(3)
C12_2 C13_2 C14_2 C19_2 -1.3(5)
C19_2 C14_2 C15_2 C16_2 -2.2(5)
C13_2 C14_2 C15_2 C16_2 178.3(3)
C14_2 C15_2 C16_2 C17_2 0.6(5)
C15_2 C16_2 C17_2 C18_2 0.8(5)
C16_2 C17_2 C18_2 C19_2 -0.5(5)
C17_2 C18_2 C19_2 C14_2 -1.0(5)
C17_2 C18_2 C19_2 C10_2 178.2(3)
C15_2 C14_2 C19_2 C18_2 2.4(4)
C13_2 C14_2 C19_2 C18_2 -178.1(3)
C15_2 C14_2 C19_2 C10_2 -176.8(3)
C13_2 C14_2 C19_2 C10_2 2.7(4)
C11_2 C10_2 C19_2 C18_2 179.8(3)
C1_2 C10_2 C19_2 C18_2 -5.7(4)
C11_2 C10_2 C19_2 C14_2 -1.0(4)
C1_2 C10_2 C19_2 C14_2 173.5(3)
C26_2 N1_2 C22_2 C23_2 1.4(5)
Rh1_2 N1_2 C22_2 C23_2 177.1(3)
N1_2 C22_2 C23_2 C24_2 0.7(6)
C22_2 C23_2 C24_2 C25_2 -1.1(6)
C23_2 C24_2 C25_2 C26_2 -0.5(6)
C22_2 N1_2 C26_2 C25_2 -3.0(5)
Rh1_2 N1_2 C26_2 C25_2 -179.0(2)
C22_2 N1_2 C26_2 C27_2 173.8(3)
Rh1_2 N1_2 C26_2 C27_2 -2.2(3)
C24_2 C25_2 C26_2 N1_2 2.6(5)
C24_2 C25_2 C26_2 C27_2 -173.7(3)
N1_2 C26_2 C27_2 C32_2 -2.8(4)
C25_2 C26_2 C27_2 C32_2 173.8(3)
N1_2 C26_2 C27_2 C28_2 178.8(3)
C25_2 C26_2 C27_2 C28_2 -4.6(5)
C32_2 C27_2 C28_2 C29_2 -1.1(5)
C26_2 C27_2 C28_2 C29_2 177.2(3)
C27_2 C28_2 C29_2 C30_2 0.3(5)
C28_2 C29_2 C30_2 C31_2 0.1(6)
C29_2 C30_2 C31_2 C32_2 0.4(5)
C30_2 C31_2 C32_2 C27_2 -1.2(5)
C30_2 C31_2 C32_2 Rh1_2 175.0(3)
C28_2 C27_2 C32_2 C31_2 1.5(5)
C26_2 C27_2 C32_2 C31_2 -176.9(3)
C28_2 C27_2 C32_2 Rh1_2 -175.0(2)
C26_2 C27_2 C32_2 Rh1_2 6.6(3)
N1_2 Rh1_2 C32_2 C31_2 177.8(3)
C1_2 Rh1_2 C32_2 C31_2 -1.0(4)
C9_2 Rh1_2 C32_2 C31_2 -17.1(3)
C3_2 Rh1_2 C32_2 C31_2 -85.0(3)
C2_2 Rh1_2 C32_2 C31_2 -80.7(4)
S1_2 Rh1_2 C32_2 C31_2 86.8(3)
C4_2 Rh1_2 C32_2 C31_2 -53.3(3)
N1_2 Rh1_2 C32_2 C27_2 -5.9(2)
C1_2 Rh1_2 C32_2 C27_2 175.3(2)
C9_2 Rh1_2 C32_2 C27_2 159.2(2)
C3_2 Rh1_2 C32_2 C27_2 91.2(2)
C2_2 Rh1_2 C32_2 C27_2 95.6(3)
S1_2 Rh1_2 C32_2 C27_2 -96.9(2)
C4_2 Rh1_2 C32_2 C27_2 123.0(2)
